data_7041233
loop_
_publ_author_name
'Mondal, Monotosh'
'Giri, Sanjib'
'Guha, Pampa M.'
'Ghosh, Ashutosh'

_publ_section_title
;
 Dependence of magnetic coupling on ligands at the axial positions of
 Ni(II) in phenoxido bridged dimers: experimental observations and DFT
 studies.
;
_journal_issue 3
_journal_name_full 'Dalton transactions (Cambridge, England : 2003)'
_journal_page_first 697
_journal_page_last 708
_journal_paper_doi 10.1039/c6dt03855g
_journal_volume 46
_journal_year 2017
_chemical_formula_moiety 'C27 H38 N9 Ni2 O6 S, Cl O4, C2 H3 N'
_chemical_formula_sum 'C29 H41 Cl N10 Ni2 O10 S'
_chemical_formula_weight 874.61
_chemical_name_systematic
;
 ?
;
_space_group_crystal_system monoclinic
_space_group_IT_number 14
_space_group_name_Hall '-P 2yn'
_space_group_name_H-M_alt 'P 1 21/n 1'
_symmetry_space_group_name_Hall '-P 2yn'
_symmetry_space_group_name_H-M 'P 1 21/n 1'
_atom_sites_solution_hydrogens geom
_audit_creation_method SHELXL-2013
_audit_update_record
;
2016-10-27 deposited with the CCDC.
2016-11-22 downloaded from the CCDC.
;
_cell_angle_alpha 90
_cell_angle_beta 98.985(3)
_cell_angle_gamma 90
_cell_formula_units_Z 4
_cell_length_a 12.168(3)
_cell_length_b 18.552(4)
_cell_length_c 17.396(4)
_cell_measurement_reflns_used 250
_cell_measurement_temperature 293(2)
_cell_measurement_theta_max 24.272
_cell_measurement_theta_min 1.615
_cell_volume 3878.8(16)
_computing_cell_refinement 'Bruker SMART'
_computing_data_collection 'Bruker SMART'
_computing_data_reduction 'Bruker SAINT'
_computing_molecular_graphics 'Ortep-3 for Windows (Farrugia, 1997)'
_computing_publication_material 'WINGX V1.80.03'
_computing_structure_refinement 'SHELXL-2013 (Sheldrick, 2013)'
_computing_structure_solution 'SHELXS-2013 (Sheldrick, 2013)'
_diffrn_ambient_temperature 293(2)
_diffrn_measured_fraction_theta_full 0.849
_diffrn_measured_fraction_theta_max 0.947
_diffrn_measurement_device_type 'CCD area detector'
_diffrn_measurement_method 'phi and omega scans'
_diffrn_radiation_type MoK\a
_diffrn_radiation_wavelength 0.71073
_diffrn_reflns_av_R_equivalents 0.0617
_diffrn_reflns_av_unetI/netI 0.0749
_diffrn_reflns_Laue_measured_fraction_full 0.849
_diffrn_reflns_Laue_measured_fraction_max 0.947
_diffrn_reflns_limit_h_max 13
_diffrn_reflns_limit_h_min -12
_diffrn_reflns_limit_k_max 21
_diffrn_reflns_limit_k_min -21
_diffrn_reflns_limit_l_max 20
_diffrn_reflns_limit_l_min -20
_diffrn_reflns_number 16719
_diffrn_reflns_point_group_measured_fraction_full 0.849
_diffrn_reflns_point_group_measured_fraction_max 0.947
_diffrn_reflns_theta_full 25.242
_diffrn_reflns_theta_max 24.272
_diffrn_reflns_theta_min 1.615
_diffrn_source 'fine-focus sealed tube'
_exptl_absorpt_coefficient_mu 1.158
_exptl_absorpt_correction_T_max 0.977
_exptl_absorpt_correction_T_min 0.959
_exptl_absorpt_correction_type empirical
_exptl_absorpt_process_details SADABS
_exptl_crystal_colour Green
_exptl_crystal_density_diffrn 1.498
_exptl_crystal_description Prismatic
_exptl_crystal_F_000 1816
_exptl_crystal_preparation ', Magnetic properties'
_exptl_crystal_recrystallization_method 'Re-crystallisation from solvent: Acetonitrile'
_exptl_crystal_size_max 0.04
_exptl_crystal_size_mid 0.03
_exptl_crystal_size_min 0.02
_refine_diff_density_max 0.596
_refine_diff_density_min -0.628
_refine_diff_density_rms 0.086
_refine_ls_extinction_method none
_refine_ls_goodness_of_fit_ref 1.033
_refine_ls_hydrogen_treatment constr
_refine_ls_matrix_type full
_refine_ls_number_parameters 481
_refine_ls_number_reflns 5962
_refine_ls_number_restraints 6
_refine_ls_restrained_S_all 1.040
_refine_ls_R_factor_all 0.0974
_refine_ls_R_factor_gt 0.0588
_refine_ls_shift/su_max 0.000
_refine_ls_shift/su_mean 0.000
_refine_ls_structure_factor_coef Fsqd
_refine_ls_weighting_details 'w=1/[\s^2^(Fo^2^)+(0.0882P)^2^] where P=(Fo^2^+2Fc^2^)/3'
_refine_ls_weighting_scheme calc
_refine_ls_wR_factor_gt 0.1469
_refine_ls_wR_factor_ref 0.1691
_reflns_Friedel_coverage 0.000
_reflns_number_gt 3732
_reflns_number_total 5962
_reflns_threshold_expression 'I > 2\s(I)'
_cod_data_source_file c6dt03855g2.cif
_cod_data_source_block 2
_cod_depositor_comments
;
The following automatic conversions were performed:

'_exptl_absorpt_correction_type' value 'EMPIRICAL' changed to
'empirical' according to
/usr/data/users/saulius/crontab/automatic-downloads/rss-feeds/RSC/lib/dictionaries/cif_core.dic
dictionary named 'cif_core.dic' version 2.4.2 from 2011-04-26.

Automatic conversion script
Id: cif_fix_values 4268 2015-11-12 08:31:59Z antanas 

 Adding full bibliography for 7041232--7041234.cif.
;
_cod_original_cell_volume 3878.8(14)
_cod_database_code 7041233
_shelx_space_group_comment
;
The symmetry employed for this shelxl refinement is uniquely defined
by the following loop, which should always be used as a source of
symmetry information in preference to the above space-group names.
They are only intended as comments.
;
_shelxl_version_number 2013-3

loop_
_space_group_symop_operation_xyz
'x, y, z'
'-x+1/2, y+1/2, -z+1/2'
'-x, -y, -z'
'x-1/2, -y-1/2, z-1/2'

loop_
_atom_site_label
_atom_site_type_symbol
_atom_site_fract_x
_atom_site_fract_y
_atom_site_fract_z
_atom_site_U_iso_or_equiv
_atom_site_adp_type
_atom_site_occupancy
_atom_site_site_symmetry_order
_atom_site_calc_flag
_atom_site_refinement_flags_posn
_atom_site_refinement_flags_adp
_atom_site_refinement_flags_occupancy
_atom_site_disorder_assembly
_atom_site_disorder_group
Ni1 Ni 0.10793(6) 0.16564(4) 0.26111(4) 0.0445(3) Uani 1 1 d . . . A 4
Ni2 Ni 0.24278(6) 0.09187(4) 0.15735(4) 0.0409(2) Uani 1 1 d . . . A 4
Cl1 Cl 0.08362(17) 0.35746(10) 0.47888(12) 0.0760(6) Uani 1 1 d . . . B 4
S1 S -0.0257(3) 0.22253(17) 0.00937(14) 0.1324(11) Uani 1 1 d . . . A 4
O10 O 0.1685(3) 0.06240(19) 0.2529(2) 0.0505(10) Uani 1 1 d . . . A 4
O24 O 0.2600(4) 0.1833(2) 0.2230(2) 0.0564(12) Uani 1 1 d . . . A 4
N1 N 0.0547(5) 0.1373(3) 0.1298(3) 0.0666(19) Uani 1 1 d . U . A 4
N36 N 0.2047(4) -0.0027(2) 0.0953(2) 0.0471(12) Uani 1 1 d . . . A 4
H36 H 0.2758 -0.0280 0.0975 0.057 Uiso 1 1 calc R U . A 4
O28B O 0.6645(4) 0.3745(2) 0.1771(3) 0.0672(12) Uani 1 1 d . . . A 4
N32 N 0.3107(4) 0.1431(2) 0.0687(2) 0.0408(11) Uani 1 1 d . . . A 4
H32 H 0.3866 0.1243 0.0723 0.049 Uiso 1 1 calc R U . A 4
O14B O 0.0506(5) -0.1162(3) 0.5284(3) 0.0811(15) Uani 1 1 d . . . A 4
N18 N -0.0360(4) 0.1251(2) 0.2962(3) 0.0461(12) Uani 1 1 d . . . A 4
H18 H -0.0310 0.1376 0.3514 0.055 Uiso 1 1 calc R U . A 4
N3 N 0.4042(4) 0.0514(3) 0.1983(3) 0.0497(13) Uani 1 1 d . . . A 4
N28A N 0.6262(4) 0.3613(3) 0.2362(3) 0.0544(13) Uani 1 1 d . . . A 4
O14A O 0.2271(5) -0.1306(3) 0.5474(3) 0.0958(18) Uani 1 1 d . . . A 4
C29 C 0.4809(5) 0.2876(3) 0.1624(3) 0.0434(15) Uani 1 1 d . . . A 4
H29 H 0.5095 0.2994 0.1174 0.052 Uiso 1 1 calc R U . A 4
N14A N 0.1427(6) -0.1069(3) 0.5100(3) 0.0631(16) Uani 1 1 d . . . A 4
C15 C 0.0552(5) -0.0319(3) 0.4026(3) 0.0488(16) Uani 1 1 d . . . A 4
H15 H -0.0118 -0.0369 0.4215 0.059 Uiso 1 1 calc R U . A 4
O28A O 0.6647(5) 0.3888(3) 0.2983(3) 0.0927(17) Uani 1 1 d . . . A 4
N2 N 0.1794(4) 0.1733(3) 0.3779(3) 0.0501(13) Uani 1 1 d . . . A 4
N8 N 0.5724(7) -0.0288(5) 0.4028(5) 0.134(3) Uani 1 1 d . . . C 4
C30 C 0.3886(5) 0.2441(3) 0.1574(3) 0.0396(14) Uani 1 1 d . . . A 4
C28 C 0.5313(5) 0.3135(3) 0.2328(3) 0.0432(14) Uani 1 1 d . . . A 4
N22 N 0.0476(5) 0.2711(3) 0.2629(3) 0.0600(14) Uani 1 1 d . . . A 4
H22 H 0.0538 0.2837 0.3182 0.072 Uiso 1 1 calc R U . A 4
C11 C 0.1636(5) 0.0174(3) 0.3104(3) 0.0440(14) Uani 1 1 d . . . A 4
C27 C 0.4908(5) 0.2976(3) 0.3006(3) 0.0533(16) Uani 1 1 d . . . A 4
H27 H 0.5250 0.3164 0.3478 0.064 Uiso 1 1 calc R U . A 4
C12 C 0.2554(5) -0.0207(3) 0.3476(3) 0.0511(16) Uani 1 1 d . . . A 4
H12 H 0.3221 -0.0183 0.3279 0.061 Uiso 1 1 calc R U . A 4
C2 C 0.2055(5) 0.1700(3) 0.4422(4) 0.0511(16) Uani 1 1 d . . . A 4
C16 C 0.0602(5) 0.0097(3) 0.3372(3) 0.0425(14) Uani 1 1 d . . . A 4
C14 C 0.1498(5) -0.0660(3) 0.4398(3) 0.0482(15) Uani 1 1 d . . . A 4
C31 C 0.3232(5) 0.2226(3) 0.0807(3) 0.0471(15) Uani 1 1 d . . . A 4
H31A H 0.2497 0.2440 0.0761 0.057 Uiso 1 1 calc R U . A 4
H31B H 0.3593 0.2425 0.0395 0.057 Uiso 1 1 calc R U . A 4
C26 C 0.4010(6) 0.2545(3) 0.2976(3) 0.0587(18) Uani 1 1 d . . . A 4
H26 H 0.3744 0.2435 0.3435 0.070 Uiso 1 1 calc R U . A 4
O1A O 0.0262(6) 0.2928(3) 0.4661(5) 0.145(3) Uani 1 1 d . . . B 4
C17 C -0.0404(5) 0.0451(3) 0.2925(3) 0.0530(16) Uani 1 1 d . . . A 4
H17A H -0.0480 0.0302 0.2385 0.064 Uiso 1 1 calc R U . A 4
H17B H -0.1059 0.0287 0.3129 0.064 Uiso 1 1 calc R U . A 4
C34 C 0.2462(5) 0.0481(3) -0.0292(3) 0.0571(17) Uani 1 1 d . . . A 4
H34A H 0.3189 0.0261 -0.0153 0.068 Uiso 1 1 calc R U . A 4
H34B H 0.2241 0.0420 -0.0848 0.068 Uiso 1 1 calc R U . A 4
C13 C 0.2499(5) -0.0614(3) 0.4122(3) 0.0560(16) Uani 1 1 d . . . A 4
H13 H 0.3124 -0.0855 0.4372 0.067 Uiso 1 1 calc R U . A 4
C25 C 0.3463(5) 0.2255(3) 0.2266(3) 0.0486(16) Uani 1 1 d . . . A 4
C33 C 0.2567(5) 0.1280(3) -0.0116(3) 0.0495(15) Uani 1 1 d . . . A 4
H33A H 0.2996 0.1504 -0.0477 0.059 Uiso 1 1 calc R U . A 4
H33B H 0.1831 0.1495 -0.0198 0.059 Uiso 1 1 calc R U . A 4
C37 C 0.1319(6) -0.0535(4) 0.1290(4) 0.072(2) Uani 1 1 d . . . A 4
H37A H 0.0603 -0.0319 0.1289 0.108 Uiso 1 1 calc R U . A 4
H37B H 0.1645 -0.0649 0.1814 0.108 Uiso 1 1 calc R U . A 4
H37C H 0.1236 -0.0969 0.0984 0.108 Uiso 1 1 calc R U . A 4
C35 C 0.1642(5) 0.0075(3) 0.0122(3) 0.0570(17) Uani 1 1 d . . . A 4
H35A H 0.0946 0.0339 0.0061 0.068 Uiso 1 1 calc R U . A 4
H35B H 0.1495 -0.0393 -0.0122 0.068 Uiso 1 1 calc R U . A 4
C1 C 0.0320(6) 0.1747(5) 0.0858(5) 0.079(2) Uani 1 1 d . . . A 4
C20 C -0.1468(6) 0.2355(4) 0.2694(5) 0.085(2) Uani 1 1 d . . . A 4
H20A H -0.1326 0.2450 0.3249 0.102 Uiso 1 1 calc R U . A 4
H20B H -0.2224 0.2509 0.2504 0.102 Uiso 1 1 calc R U . A 4
C19 C -0.1405(6) 0.1560(4) 0.2576(4) 0.072(2) Uani 1 1 d . . . A 4
H19A H -0.2019 0.1330 0.2775 0.086 Uiso 1 1 calc R U . A 4
H19B H -0.1485 0.1460 0.2023 0.086 Uiso 1 1 calc R U . A 4
C4 C 0.4925(6) 0.0306(4) 0.1992(3) 0.0570(18) Uani 1 1 d . . . A 4
C23 C 0.1154(6) 0.3252(4) 0.2294(5) 0.083(2) Uani 1 1 d . . . A 4
H23A H 0.1178 0.3135 0.1759 0.124 Uiso 1 1 calc R U . A 4
H23B H 0.1895 0.3252 0.2579 0.124 Uiso 1 1 calc R U . A 4
H23C H 0.0829 0.3721 0.2324 0.124 Uiso 1 1 calc R U . A 4
C21 C -0.0687(6) 0.2815(4) 0.2310(4) 0.074(2) Uani 1 1 d . . . A 4
H21A H -0.0793 0.2706 0.1758 0.089 Uiso 1 1 calc R U . A 4
H21B H -0.0877 0.3318 0.2366 0.089 Uiso 1 1 calc R U . A 4
C3 C 0.2380(7) 0.1651(4) 0.5253(4) 0.093(3) Uani 1 1 d . . . A 4
H3A H 0.2056 0.2044 0.5499 0.139 Uiso 1 1 calc R U . A 4
H3B H 0.3176 0.1676 0.5377 0.139 Uiso 1 1 calc R U . A 4
H3C H 0.2125 0.1202 0.5435 0.139 Uiso 1 1 calc R U . A 4
C7 C 0.5426(8) 0.0270(5) 0.4052(5) 0.092(3) Uani 1 1 d . . . C 4
C5 C 0.6041(6) 0.0029(5) 0.1979(5) 0.101(3) Uani 1 1 d . . . A 4
H5A H 0.6035 -0.0282 0.1537 0.152 Uiso 1 1 calc R U . A 4
H5B H 0.6284 -0.0239 0.2448 0.152 Uiso 1 1 calc R U . A 4
H5C H 0.6541 0.0424 0.1945 0.152 Uiso 1 1 calc R U . A 4
C6 C 0.5008(8) 0.0981(5) 0.4079(6) 0.122(4) Uani 1 1 d . . . C 4
H6A H 0.4500 0.1078 0.3610 0.183 Uiso 1 1 calc R U . C 4
H6B H 0.5614 0.1318 0.4126 0.183 Uiso 1 1 calc R U . C 4
H6C H 0.4626 0.1029 0.4520 0.183 Uiso 1 1 calc R U . C 4
O1B O 0.0241(9) 0.4118(6) 0.5131(6) 0.093(3) Uiso 0.5498 1 d . . P D 1
O1G O 0.0475(16) 0.4146(11) 0.4216(12) 0.165(7) Uiso 0.4502 1 d . . P D 1
O1C O 0.1161(11) 0.3807(7) 0.4112(7) 0.115(4) Uiso 0.5498 1 d . . P D 1
O1E O 0.0611(12) 0.3837(8) 0.5504(9) 0.113(5) Uiso 0.4502 1 d . . P D 1
O1D O 0.1920(12) 0.3475(7) 0.5289(8) 0.134(4) Uiso 0.5498 1 d . . P D 1
O1F O 0.1887(13) 0.3497(8) 0.4642(10) 0.123(5) Uiso 0.4502 1 d . . P D 1

loop_
_atom_site_aniso_label
_atom_site_aniso_U_11
_atom_site_aniso_U_22
_atom_site_aniso_U_33
_atom_site_aniso_U_23
_atom_site_aniso_U_13
_atom_site_aniso_U_12
Ni1 0.0597(6) 0.0391(4) 0.0384(4) 0.0022(3) 0.0190(4) 0.0004(4)
Ni2 0.0501(5) 0.0385(4) 0.0373(4) 0.0008(3) 0.0167(3) 0.0000(4)
Cl1 0.0720(14) 0.0617(12) 0.1047(14) -0.0011(10) 0.0460(12) 0.0029(10)
S1 0.162(3) 0.155(3) 0.0774(15) 0.0125(16) 0.0115(16) 0.064(2)
O10 0.070(3) 0.036(2) 0.052(2) -0.0013(18) 0.031(2) 0.002(2)
O24 0.077(3) 0.041(2) 0.061(3) -0.0108(19) 0.042(2) -0.014(2)
N1 0.108(5) 0.058(3) 0.044(3) 0.041(3) 0.044(3) 0.045(3)
N36 0.051(3) 0.048(3) 0.043(3) -0.003(2) 0.011(2) -0.012(2)
O28B 0.056(3) 0.081(3) 0.068(3) -0.005(2) 0.018(2) -0.010(3)
N32 0.041(3) 0.047(3) 0.035(2) 0.003(2) 0.006(2) 0.002(2)
O14B 0.109(4) 0.075(3) 0.069(3) 0.024(2) 0.043(3) 0.012(3)
N18 0.050(3) 0.045(3) 0.044(3) 0.006(2) 0.008(2) 0.007(3)
N3 0.049(4) 0.055(3) 0.045(3) -0.001(2) 0.007(3) -0.005(3)
N28A 0.050(4) 0.061(3) 0.054(3) -0.001(3) 0.012(3) 0.007(3)
O14A 0.104(5) 0.097(4) 0.083(4) 0.042(3) 0.003(3) 0.008(4)
C29 0.055(4) 0.039(3) 0.041(3) 0.006(2) 0.021(3) 0.002(3)
N14A 0.092(5) 0.048(3) 0.053(3) 0.006(3) 0.023(4) -0.001(3)
C15 0.068(5) 0.038(3) 0.046(3) -0.003(3) 0.026(3) -0.005(3)
O28A 0.113(5) 0.108(4) 0.057(3) -0.024(3) 0.010(3) -0.045(3)
N2 0.052(4) 0.053(3) 0.049(3) -0.001(2) 0.020(3) 0.002(2)
N8 0.143(8) 0.110(7) 0.141(7) -0.011(6) -0.009(6) 0.053(6)
C30 0.054(4) 0.032(3) 0.034(3) 0.002(2) 0.013(3) 0.001(3)
C28 0.045(4) 0.044(3) 0.041(3) -0.004(3) 0.008(3) 0.002(3)
N22 0.072(4) 0.044(3) 0.068(3) 0.006(2) 0.023(3) 0.010(3)
C11 0.057(4) 0.036(3) 0.043(3) -0.001(3) 0.021(3) 0.001(3)
C27 0.074(5) 0.044(4) 0.043(3) -0.006(3) 0.012(3) 0.000(4)
C12 0.049(4) 0.052(4) 0.056(4) -0.002(3) 0.021(3) 0.003(3)
C2 0.055(4) 0.056(4) 0.046(4) 0.007(3) 0.022(3) 0.005(3)
C16 0.049(4) 0.035(3) 0.045(3) -0.001(2) 0.010(3) -0.002(3)
C14 0.068(5) 0.042(3) 0.036(3) 0.001(3) 0.013(3) -0.002(3)
C31 0.053(4) 0.047(4) 0.044(3) 0.006(3) 0.018(3) 0.000(3)
C26 0.093(6) 0.046(4) 0.045(3) -0.001(3) 0.034(4) -0.002(4)
O1A 0.139(6) 0.072(4) 0.247(9) -0.048(5) 0.103(6) -0.040(4)
C17 0.056(4) 0.049(4) 0.056(4) 0.001(3) 0.013(3) -0.005(3)
C34 0.066(5) 0.070(4) 0.036(3) -0.006(3) 0.011(3) 0.002(4)
C13 0.063(5) 0.052(4) 0.054(4) 0.007(3) 0.010(3) 0.010(3)
C25 0.067(5) 0.035(3) 0.051(3) -0.005(3) 0.030(3) 0.004(3)
C33 0.056(4) 0.059(4) 0.034(3) 0.004(3) 0.008(3) 0.001(3)
C37 0.092(6) 0.068(4) 0.058(4) -0.004(3) 0.018(4) -0.024(4)
C35 0.061(4) 0.061(4) 0.046(3) 0.000(3) 0.001(3) -0.010(3)
C1 0.051(5) 0.106(7) 0.083(6) -0.043(5) 0.021(4) -0.008(5)
C20 0.069(5) 0.072(5) 0.116(6) 0.020(5) 0.022(5) 0.029(4)
C19 0.054(5) 0.067(5) 0.091(5) 0.024(4) 0.001(4) 0.002(4)
C4 0.062(5) 0.061(4) 0.048(4) 0.010(3) 0.005(4) -0.010(4)
C23 0.091(6) 0.047(4) 0.115(6) 0.021(4) 0.031(5) 0.002(4)
C21 0.085(6) 0.051(4) 0.088(5) 0.019(4) 0.017(4) 0.023(4)
C3 0.097(6) 0.134(7) 0.047(4) 0.015(4) 0.013(4) 0.007(5)
C7 0.099(7) 0.084(6) 0.086(6) -0.003(5) -0.002(5) 0.027(6)
C5 0.047(5) 0.143(8) 0.118(7) 0.010(6) 0.031(5) 0.017(5)
C6 0.141(9) 0.091(7) 0.121(8) -0.013(6) -0.023(7) 0.003(6)

loop_
_atom_type_symbol
_atom_type_description
_atom_type_scat_dispersion_real
_atom_type_scat_dispersion_imag
_atom_type_scat_source
C C 0.0033 0.0016 'International Tables Vol C Tables 4.2.6.8 and 6.1.1.4'
H H 0.0000 0.0000 'International Tables Vol C Tables 4.2.6.8 and 6.1.1.4'
N N 0.0061 0.0033 'International Tables Vol C Tables 4.2.6.8 and 6.1.1.4'
O O 0.0106 0.0060 'International Tables Vol C Tables 4.2.6.8 and 6.1.1.4'
Cl Cl 0.1484 0.1585 'International Tables Vol C Tables 4.2.6.8 and 6.1.1.4'
Ni Ni 0.3393 1.1124 'International Tables Vol C Tables 4.2.6.8 and 6.1.1.4'
S S 0.1246 0.1234 'International Tables Vol C Tables 4.2.6.8 and 6.1.1.4'

loop_
_geom_angle_atom_site_label_1
_geom_angle_atom_site_label_2
_geom_angle_atom_site_label_3
_geom_angle
O10 Ni1 N18 90.63(16)
O10 Ni1 O24 77.28(15)
N18 Ni1 O24 167.87(16)
O10 Ni1 N2 91.81(17)
N18 Ni1 N2 88.88(18)
O24 Ni1 N2 92.52(17)
O10 Ni1 N22 176.82(17)
N18 Ni1 N22 91.15(19)
O24 Ni1 N22 100.87(18)
N2 Ni1 N22 90.9(2)
O10 Ni1 N1 76.77(16)
N18 Ni1 N1 95.07(19)
O24 Ni1 N1 81.27(19)
N2 Ni1 N1 167.93(18)
N22 Ni1 N1 100.44(19)
O10 Ni1 Ni2 44.83(9)
N18 Ni1 Ni2 125.73(13)
O24 Ni1 Ni2 43.49(10)
N2 Ni1 Ni2 116.08(13)
N22 Ni1 Ni2 132.18(13)
N1 Ni1 Ni2 52.72(14)
O24 Ni2 N36 172.34(16)
O24 Ni2 O10 77.92(14)
N36 Ni2 O10 95.97(15)
O24 Ni2 N32 90.97(16)
N36 Ni2 N32 94.74(16)
O10 Ni2 N32 168.12(16)
O24 Ni2 N3 95.61(18)
N36 Ni2 N3 89.75(19)
O10 Ni2 N3 97.67(17)
N32 Ni2 N3 87.49(17)
O24 Ni2 N1 80.31(19)
N36 Ni2 N1 93.7(2)
O10 Ni2 N1 74.61(15)
N32 Ni2 N1 99.60(16)
N3 Ni2 N1 171.83(16)
O24 Ni2 Ni1 44.84(11)
N36 Ni2 Ni1 127.51(12)
O10 Ni2 Ni1 44.27(10)
N32 Ni2 Ni1 124.14(12)
N3 Ni2 Ni1 122.14(13)
N1 Ni2 Ni1 50.28(13)
C11 O10 Ni1 118.6(3)
C11 O10 Ni2 148.4(4)
Ni1 O10 Ni2 90.90(14)
C25 O24 Ni2 122.6(3)
C25 O24 Ni1 145.7(3)
Ni2 O24 Ni1 91.67(17)
C1 N1 Ni1 124.9(6)
C1 N1 Ni2 121.0(6)
Ni1 N1 Ni2 77.00(19)
C35 N36 C37 110.2(4)
C35 N36 Ni2 114.7(4)
C37 N36 Ni2 115.6(3)
C33 N32 C31 109.9(4)
C33 N32 Ni2 116.3(3)
C31 N32 Ni2 113.0(3)
C19 N18 C17 110.5(5)
C19 N18 Ni1 115.8(4)
C17 N18 Ni1 111.9(3)
C4 N3 Ni2 161.3(5)
O28B N28A O28A 121.2(6)
O28B N28A C28 119.8(5)
O28A N28A C28 119.0(5)
C28 C29 C30 120.6(5)
O14A N14A O14B 122.9(6)
O14A N14A C14 119.1(6)
O14B N14A C14 118.1(6)
C14 C15 C16 119.9(5)
C2 N2 Ni1 169.3(5)
C29 C30 C25 119.2(5)
C29 C30 C31 121.8(4)
C25 C30 C31 118.5(5)
C29 C28 C27 121.3(6)
C29 C28 N28A 119.6(5)
C27 C28 N28A 119.0(5)
C21 N22 C23 109.2(5)
C21 N22 Ni1 116.2(4)
C23 N22 Ni1 114.3(4)
O10 C11 C12 123.3(5)
O10 C11 C16 117.6(5)
C12 C11 C16 119.1(5)
C26 C27 C28 119.4(6)
C13 C12 C11 121.6(5)
N2 C2 C3 179.3(8)
C15 C16 C11 118.9(6)
C15 C16 C17 122.3(5)
C11 C16 C17 118.8(5)
C13 C14 C15 121.6(5)
C13 C14 N14A 119.8(6)
C15 C14 N14A 118.6(6)
N32 C31 C30 114.5(4)
C27 C26 C25 121.8(5)
N18 C17 C16 113.3(5)
C33 C34 C35 115.5(5)
C12 C13 C14 118.7(6)
O24 C25 C26 122.5(5)
O24 C25 C30 119.9(5)
C26 C25 C30 117.6(6)
N32 C33 C34 112.8(4)
N36 C35 C34 112.8(5)
N1 C1 S1 168.1(8)
C19 C20 C21 116.6(6)
N18 C19 C20 112.6(6)
N3 C4 C5 178.1(7)
N22 C21 C20 113.5(6)
N8 C7 C6 178.2(12)
O1E O1B O1G 124.7(16)
O1C O1G O1B 113.2(18)
O1G O1C O1F 126.3(18)
O1D O1F O1C 129.7(17)

loop_
_geom_bond_atom_site_label_1
_geom_bond_atom_site_label_2
_geom_bond_distance
Ni1 O10 2.065(4)
Ni1 N18 2.084(5)
Ni1 O24 2.086(4)
Ni1 N2 2.087(5)
Ni1 N22 2.092(5)
Ni1 N1 2.335(6)
Ni1 Ni2 2.9578(10)
Ni2 O24 2.037(4)
Ni2 N36 2.075(4)
Ni2 O10 2.086(3)
Ni2 N32 2.088(4)
Ni2 N3 2.119(6)
Ni2 N1 2.415(6)
Cl1 O1A 1.389(5)
S1 C1 1.661(10)
O10 C11 1.312(6)
O24 C25 1.304(7)
N1 C1 1.037(9)
N36 C35 1.464(7)
N36 C37 1.476(7)
O28B N28A 1.219(6)
N32 C33 1.476(7)
N32 C31 1.494(7)
O14B N14A 1.226(7)
N18 C19 1.459(8)
N18 C17 1.486(7)
N3 C4 1.139(7)
N28A O28A 1.221(6)
N28A C28 1.449(7)
O14A N14A 1.210(7)
C29 C28 1.370(7)
C29 C30 1.375(7)
N14A C14 1.451(7)
C15 C14 1.383(8)
C15 C16 1.384(7)
N2 C2 1.116(7)
N8 C7 1.099(10)
C30 C25 1.424(7)
C30 C31 1.496(7)
C28 C27 1.378(7)
N22 C21 1.450(8)
N22 C23 1.476(7)
C11 C12 1.392(7)
C11 C16 1.415(7)
C27 C26 1.348(8)
C12 C13 1.364(7)
C2 C3 1.440(9)
C16 C17 1.496(8)
C14 C13 1.380(8)
C26 C25 1.415(8)
C34 C33 1.516(8)
C34 C35 1.517(8)
C20 C19 1.493(9)
C20 C21 1.510(9)
C4 C5 1.456(9)
C7 C6 1.418(11)
O1B O1E 0.898(15)
O1B O1G 1.66(2)
O1G O1C 1.082(19)
O1C O1F 1.307(17)
O1D O1F 1.120(17)
